data_4105511
loop_
_publ_author_name
'Ying-Chieh Wong'
'Kanniyappan Parthasarathy'
'Chien-Hong Cheng'

_publ_section_title
;
 Cobalt-Catalyzed Regioselective Synthesis of Pyrrolidinone Derivatives by
 Reductive Coupling of Nitriles and Acrylamides
;
_journal_name_full 'Journal of the American Chemical Society'
_journal_page_first 18252
_journal_page_last 18253
_journal_paper_doi 10.1021/ja9088296
_journal_volume 131
_journal_year 2009
_chemical_formula_sum 'C20 H21 N O2'
_chemical_formula_weight 307.38
_chemical_name_systematic
; 
 ? 
;
_space_group_IT_number 15
_symmetry_cell_setting monoclinic
_symmetry_space_group_name_Hall '-C 2yc'
_symmetry_space_group_name_H-M 'C 1 2/c 1'
_atom_sites_solution_hydrogens geom
_atom_sites_solution_primary direct
_atom_sites_solution_secondary difmap
_audit_creation_method SHELXL-97
_cell_angle_alpha 90.00
_cell_angle_beta 125.1850(10)
_cell_angle_gamma 90.00
_cell_formula_units_Z 8
_cell_length_a 26.0513(16)
_cell_length_b 8.7146(5)
_cell_length_c 17.4785(11)
_cell_measurement_reflns_used 3190
_cell_measurement_temperature 295(2)
_cell_measurement_theta_max 25
_cell_measurement_theta_min 2.5
_cell_volume 3243.1(3)
_computing_cell_refinement 'Bruker Smart'
_computing_data_collection 'Bruker Smart'
_computing_data_reduction 'Bruker Saint'
_computing_molecular_graphics 'Bruker Shelxtl'
_computing_publication_material 'Bruker Shelxtl'
_computing_structure_refinement 'Shelxtl-97 (Sheldrick, 2008)'
_computing_structure_solution 'Shelxtl-97 (Sheldrick, 2008)'
_diffrn_ambient_temperature 295(2)
_diffrn_measured_fraction_theta_full 0.998
_diffrn_measured_fraction_theta_max 0.998
_diffrn_measurement_device_type 'CCD area detector'
_diffrn_measurement_method 'phi and omega scans'
_diffrn_radiation_monochromator graphite
_diffrn_radiation_source 'fine-focus sealed tube'
_diffrn_radiation_type MoK\a
_diffrn_radiation_wavelength 0.71073
_diffrn_reflns_av_R_equivalents 0.0201
_diffrn_reflns_av_sigmaI/netI 0.0227
_diffrn_reflns_limit_h_max 34
_diffrn_reflns_limit_h_min -34
_diffrn_reflns_limit_k_max 7
_diffrn_reflns_limit_k_min -11
_diffrn_reflns_limit_l_max 23
_diffrn_reflns_limit_l_min -23
_diffrn_reflns_number 11780
_diffrn_reflns_theta_full 28.30
_diffrn_reflns_theta_max 28.30
_diffrn_reflns_theta_min 1.91
_exptl_absorpt_coefficient_mu 0.081
_exptl_absorpt_correction_T_max 0.7457
_exptl_absorpt_correction_T_min 0.6415
_exptl_absorpt_correction_type empirical
_exptl_crystal_colour Colorless
_exptl_crystal_density_diffrn 1.259
_exptl_crystal_description Lump
_exptl_crystal_F_000 1312
_exptl_crystal_size_max 0.30
_exptl_crystal_size_mid 0.30
_exptl_crystal_size_min 0.25
_refine_diff_density_max 0.133
_refine_diff_density_min -0.160
_refine_diff_density_rms 0.035
_refine_ls_extinction_method none
_refine_ls_goodness_of_fit_ref 1.034
_refine_ls_hydrogen_treatment constr
_refine_ls_matrix_type full
_refine_ls_number_parameters 209
_refine_ls_number_reflns 4029
_refine_ls_number_restraints 0
_refine_ls_restrained_S_all 1.034
_refine_ls_R_factor_all 0.0634
_refine_ls_R_factor_gt 0.0443
_refine_ls_shift/su_max 0.000
_refine_ls_shift/su_mean 0.000
_refine_ls_structure_factor_coef Fsqd
_refine_ls_weighting_details 'calc w=1/[\s^2^(Fo^2^)+(0.0579P)^2^+0.7767P] where P=(Fo^2^+2Fc^2^)/3'
_refine_ls_weighting_scheme calc
_refine_ls_wR_factor_gt 0.1116
_refine_ls_wR_factor_ref 0.1253
_reflns_number_gt 2894
_reflns_number_total 4029
_reflns_threshold_expression >2sigma(I)
_cod_data_source_file ja9088296_si_003.cif
_cod_data_source_block 090209m
_cod_database_code 4105511

loop_
_symmetry_equiv_pos_as_xyz
'x, y, z'
'-x, y, -z+1/2'
'x+1/2, y+1/2, z'
'-x+1/2, y+1/2, -z+1/2'
'-x, -y, -z'
'x, -y, z-1/2'
'-x+1/2, -y+1/2, -z'
'x+1/2, -y+1/2, z-1/2'

loop_
_atom_site_label
_atom_site_type_symbol
_atom_site_fract_x
_atom_site_fract_y
_atom_site_fract_z
_atom_site_U_iso_or_equiv
_atom_site_adp_type
_atom_site_occupancy
_atom_site_symmetry_multiplicity
_atom_site_calc_flag
_atom_site_refinement_flags
C1 C 0.09978(6) 0.72312(16) 0.24339(10) 0.0510(3) Uani 1 1 d .
C2 C 0.19924(6) 0.64335(14) 0.36719(9) 0.0443(3) Uani 1 1 d .
C3 C 0.15380(6) 0.56437(16) 0.38129(10) 0.0538(3) Uani 1 1 d .
H3A H 0.1604 0.5975 0.4393 0.065 Uiso 1 1 calc R
H3B H 0.1589 0.4539 0.3831 0.065 Uiso 1 1 calc R
C4 C 0.08887(7) 0.61124(18) 0.29761(11) 0.0618(4) Uani 1 1 d .
H4A H 0.0658 0.5226 0.2595 0.074 Uiso 1 1 calc R
H4B H 0.0651 0.6588 0.3182 0.074 Uiso 1 1 calc R
C5 C 0.26203(6) 0.63629(15) 0.41915(9) 0.0482(3) Uani 1 1 d .
H5 H 0.2809 0.6947 0.3972 0.058 Uiso 1 1 calc R
C6 C 0.30552(6) 0.55054(15) 0.50532(9) 0.0464(3) Uani 1 1 d .
C7 C 0.36961(6) 0.56958(17) 0.54625(10) 0.0554(3) Uani 1 1 d .
H7 H 0.3820 0.6345 0.5175 0.066 Uiso 1 1 calc R
C8 C 0.41520(7) 0.4957(2) 0.62772(11) 0.0643(4) Uani 1 1 d .
H8 H 0.4574 0.5114 0.6529 0.077 Uiso 1 1 calc R
C9 C 0.39826(8) 0.39922(18) 0.67168(11) 0.0647(4) Uani 1 1 d .
H9 H 0.4287 0.3485 0.7264 0.078 Uiso 1 1 calc R
C10 C 0.33557(8) 0.37866(18) 0.63350(11) 0.0641(4) Uani 1 1 d .
H10 H 0.3238 0.3140 0.6632 0.077 Uiso 1 1 calc R
C11 C 0.28966(7) 0.45216(16) 0.55180(10) 0.0577(4) Uani 1 1 d .
H11 H 0.2476 0.4359 0.5274 0.069 Uiso 1 1 calc R
C12 C 0.18881(6) 0.82341(15) 0.24496(9) 0.0504(3) Uani 1 1 d .
H12A H 0.2243 0.8827 0.2938 0.060 Uiso 1 1 calc R
H12B H 0.1570 0.8950 0.2002 0.060 Uiso 1 1 calc R
C13 C 0.21017(6) 0.72434(16) 0.19545(10) 0.0526(3) Uani 1 1 d .
H13A H 0.2224 0.7909 0.1641 0.063 Uiso 1 1 calc R
H13B H 0.2467 0.6652 0.2419 0.063 Uiso 1 1 calc R
C14 C 0.15968(6) 0.61636(15) 0.12484(9) 0.0454(3) Uani 1 1 d .
C15 C 0.15011(6) 0.47761(15) 0.15330(9) 0.0482(3) Uani 1 1 d .
H15 H 0.1769 0.4485 0.2157 0.058 Uiso 1 1 calc R
C16 C 0.10118(6) 0.38110(15) 0.09036(10) 0.0497(3) Uani 1 1 d .
C17 C 0.06128(6) 0.42171(16) -0.00308(9) 0.0520(3) Uani 1 1 d .
H17 H 0.0282 0.3582 -0.0458 0.062 Uiso 1 1 calc R
C18 C 0.07194(7) 0.55888(17) -0.03114(9) 0.0566(4) Uani 1 1 d .
H18 H 0.0458 0.5867 -0.0939 0.068 Uiso 1 1 calc R
C19 C 0.12004(7) 0.65569(16) 0.03085(9) 0.0534(3) Uani 1 1 d .
H19 H 0.1260 0.7475 0.0098 0.064 Uiso 1 1 calc R
C20 C 0.04545(8) 0.14821(18) 0.06953(12) 0.0672(4) Uani 1 1 d .
H20A H 0.0067 0.2027 0.0435 0.101 Uiso 1 1 calc R
H20B H 0.0472 0.0628 0.1057 0.101 Uiso 1 1 calc R
H20C H 0.0478 0.1115 0.0198 0.101 Uiso 1 1 calc R
N1 N 0.16345(5) 0.73373(12) 0.28612(7) 0.0455(3) Uani 1 1 d .
O1 O 0.06018(4) 0.79314(12) 0.17325(7) 0.0650(3) Uani 1 1 d .
O2 O 0.09678(5) 0.24827(12) 0.12813(8) 0.0753(3) Uani 1 1 d .

loop_
_atom_site_aniso_label
_atom_site_aniso_U_11
_atom_site_aniso_U_22
_atom_site_aniso_U_33
_atom_site_aniso_U_23
_atom_site_aniso_U_13
_atom_site_aniso_U_12
C1 0.0438(7) 0.0491(8) 0.0513(7) -0.0107(6) 0.0224(6) -0.0042(6)
C2 0.0452(7) 0.0389(7) 0.0475(7) -0.0056(5) 0.0260(6) -0.0039(5)
C3 0.0490(7) 0.0501(8) 0.0638(8) -0.0023(6) 0.0334(7) -0.0059(6)
C4 0.0447(7) 0.0667(9) 0.0669(9) -0.0039(7) 0.0280(7) -0.0094(7)
C5 0.0465(7) 0.0478(7) 0.0508(7) -0.0014(5) 0.0284(6) -0.0058(5)
C6 0.0470(7) 0.0430(7) 0.0481(7) -0.0055(5) 0.0267(6) -0.0020(5)
C7 0.0496(8) 0.0583(8) 0.0556(8) -0.0027(6) 0.0288(7) -0.0026(6)
C8 0.0490(8) 0.0709(10) 0.0572(9) -0.0051(7) 0.0216(7) 0.0037(7)
C9 0.0680(10) 0.0606(9) 0.0502(8) 0.0007(7) 0.0253(8) 0.0123(7)
C10 0.0784(11) 0.0548(9) 0.0614(9) 0.0078(7) 0.0416(9) 0.0046(7)
C11 0.0549(8) 0.0545(8) 0.0634(9) 0.0036(6) 0.0338(7) -0.0009(6)
C12 0.0511(7) 0.0416(7) 0.0528(7) -0.0009(6) 0.0266(6) -0.0051(5)
C13 0.0497(7) 0.0541(8) 0.0545(8) -0.0016(6) 0.0304(7) -0.0071(6)
C14 0.0446(7) 0.0452(7) 0.0493(7) -0.0017(5) 0.0287(6) 0.0021(5)
C15 0.0468(7) 0.0457(7) 0.0433(7) 0.0013(5) 0.0208(6) 0.0040(5)
C16 0.0503(7) 0.0423(7) 0.0539(8) -0.0008(6) 0.0286(6) 0.0016(5)
C17 0.0474(7) 0.0534(8) 0.0496(7) -0.0091(6) 0.0246(6) -0.0004(6)
C18 0.0596(8) 0.0624(9) 0.0411(7) 0.0000(6) 0.0252(6) 0.0058(7)
C19 0.0622(8) 0.0516(8) 0.0509(8) 0.0034(6) 0.0353(7) 0.0019(6)
C20 0.0683(10) 0.0534(9) 0.0835(11) -0.0092(8) 0.0458(9) -0.0132(7)
N1 0.0415(6) 0.0426(6) 0.0480(6) -0.0040(4) 0.0231(5) -0.0038(4)
O1 0.0484(6) 0.0654(7) 0.0587(6) -0.0005(5) 0.0178(5) 0.0025(5)
O2 0.0805(8) 0.0527(6) 0.0638(7) 0.0034(5) 0.0247(6) -0.0177(5)

loop_
_atom_type_symbol
_atom_type_description
_atom_type_scat_dispersion_real
_atom_type_scat_dispersion_imag
_atom_type_scat_source
C C 0.0033 0.0016 'International Tables Vol C Tables 4.2.6.8 and 6.1.1.4'
H H 0.0000 0.0000 'International Tables Vol C Tables 4.2.6.8 and 6.1.1.4'
N N 0.0061 0.0033 'International Tables Vol C Tables 4.2.6.8 and 6.1.1.4'
O O 0.0106 0.0060 'International Tables Vol C Tables 4.2.6.8 and 6.1.1.4'

loop_
_geom_angle_atom_site_label_1
_geom_angle_atom_site_label_2
_geom_angle_atom_site_label_3
_geom_angle
O1 C1 N1 124.79(13)
O1 C1 C4 127.17(13)
N1 C1 C4 108.04(12)
C5 C2 N1 123.45(12)
C5 C2 C3 129.48(12)
N1 C2 C3 107.07(10)
C2 C3 C4 105.25(11)
C2 C3 H3A 110.7
C4 C3 H3A 110.7
C2 C3 H3B 110.7
C4 C3 H3B 110.7
H3A C3 H3B 108.8
C1 C4 C3 105.78(11)
C1 C4 H4A 110.6
C3 C4 H4A 110.6
C1 C4 H4B 110.6
C3 C4 H4B 110.6
H4A C4 H4B 108.7
C2 C5 C6 129.78(12)
C2 C5 H5 115.1
C6 C5 H5 115.1
C7 C6 C11 116.22(13)
C7 C6 C5 117.02(12)
C11 C6 C5 126.76(12)
C8 C7 C6 122.50(14)
C8 C7 H7 118.7
C6 C7 H7 118.7
C9 C8 C7 120.04(14)
C9 C8 H8 120.0
C7 C8 H8 120.0
C8 C9 C10 118.92(14)
C8 C9 H9 120.5
C10 C9 H9 120.5
C9 C10 C11 121.32(15)
C9 C10 H10 119.3
C11 C10 H10 119.3
C10 C11 C6 121.01(14)
C10 C11 H11 119.5
C6 C11 H11 119.5
N1 C12 C13 113.09(11)
N1 C12 H12A 109.0
C13 C12 H12A 109.0
N1 C12 H12B 109.0
C13 C12 H12B 109.0
H12A C12 H12B 107.8
C14 C13 C12 112.59(11)
C14 C13 H13A 109.1
C12 C13 H13A 109.1
C14 C13 H13B 109.1
C12 C13 H13B 109.1
H13A C13 H13B 107.8
C15 C14 C19 118.41(12)
C15 C14 C13 120.31(12)
C19 C14 C13 121.22(12)
C14 C15 C16 121.20(12)
C14 C15 H15 119.4
C16 C15 H15 119.4
O2 C16 C17 124.76(12)
O2 C16 C15 115.08(12)
C17 C16 C15 120.16(13)
C18 C17 C16 118.21(13)
C18 C17 H17 120.9
C16 C17 H17 120.9
C19 C18 C17 122.01(13)
C19 C18 H18 119.0
C17 C18 H18 119.0
C18 C19 C14 119.98(13)
C18 C19 H19 120.0
C14 C19 H19 120.0
O2 C20 H20A 109.5
O2 C20 H20B 109.5
H20A C20 H20B 109.5
O2 C20 H20C 109.5
H20A C20 H20C 109.5
H20B C20 H20C 109.5
C1 N1 C2 113.70(11)
C1 N1 C12 121.16(11)
C2 N1 C12 125.01(10)
C16 O2 C20 118.46(12)

loop_
_geom_bond_atom_site_label_1
_geom_bond_atom_site_label_2
_geom_bond_distance
C1 O1 1.2175(16)
C1 N1 1.3747(16)
C1 C4 1.497(2)
C2 C5 1.3389(17)
C2 N1 1.4053(16)
C2 C3 1.5073(18)
C3 C4 1.522(2)
C3 H3A 0.9700
C3 H3B 0.9700
C4 H4A 0.9700
C4 H4B 0.9700
C5 C6 1.4643(18)
C5 H5 0.9300
C6 C7 1.3967(19)
C6 C11 1.3973(19)
C7 C8 1.379(2)
C7 H7 0.9300
C8 C9 1.372(2)
C8 H8 0.9300
C9 C10 1.374(2)
C9 H9 0.9300
C10 C11 1.383(2)
C10 H10 0.9300
C11 H11 0.9300
C12 N1 1.4535(16)
C12 C13 1.5358(19)
C12 H12A 0.9700
C12 H12B 0.9700
C13 C14 1.5059(18)
C13 H13A 0.9700
C13 H13B 0.9700
C14 C15 1.3837(18)
C14 C19 1.3884(18)
C15 C16 1.3879(18)
C15 H15 0.9300
C16 O2 1.3698(17)
C16 C17 1.3845(19)
C17 C18 1.380(2)
C17 H17 0.9300
C18 C19 1.375(2)
C18 H18 0.9300
C19 H19 0.9300
C20 O2 1.4209(18)
C20 H20A 0.9600
C20 H20B 0.9600
C20 H20C 0.9600

loop_
_cod_related_entry_id
_cod_related_entry_database
_cod_related_entry_code
1 ChemSpider 30660223
